data_4349622
loop_
_publ_author_name
'Lovitt, June I.'
'Hawes, Chris S.'
'Lynes, Amy D.'
'Haffner, Benjamin'
'M\"obius, Matthias E.'
'Gunnlaugsson, Thorfinnur'

_publ_section_title
;
 Coordination chemistry of N-picolyl-1,8-naphthalimides: colourful low
 molecular weight metallo-gelators and unique chelation behaviours
;
_journal_issue 2
_journal_name_full 'Inorganic Chemistry Frontiers'
_journal_page_first 296
_journal_paper_doi 10.1039/C6QI00498A
_journal_volume 4
_journal_year 2017
_chemical_formula_moiety 'C37 H28 Cl2 Mn N4 O5'
_chemical_formula_sum 'C37 H28 Cl2 Mn N4 O5'
_chemical_formula_weight 734.47
_space_group_crystal_system monoclinic
_space_group_IT_number 15
_space_group_name_Hall '-C 2yc'
_space_group_name_H-M_alt 'C 1 2/c 1'
_atom_sites_solution_hydrogens mixed
_atom_sites_solution_primary dual
_audit_creation_date 2016-09-13
_audit_creation_method
;
Olex2 1.2
(compiled 2016.09.09 svn.r3337 for OlexSys, GUI svn.r5227)
;
_audit_update_record
;
2016-10-26 deposited with the CCDC.
2016-12-09 downloaded from the CCDC.
;
_cell_angle_alpha 90
_cell_angle_beta 109.266(3)
_cell_angle_gamma 90
_cell_formula_units_Z 4
_cell_length_a 25.4298(13)
_cell_length_b 4.6669(2)
_cell_length_c 27.8832(12)
_cell_measurement_reflns_used 3539
_cell_measurement_temperature 100(2)
_cell_measurement_theta_max 69.69
_cell_measurement_theta_min 3.36
_cell_volume 3123.8(3)
_computing_cell_refinement 'SAINT v8.37A (Bruker, 2015)'
_computing_data_reduction 'SAINT v8.37A (Bruker, 2015)'
_computing_molecular_graphics 'Olex2 (Dolomanov et al., 2009)'
_computing_publication_material 'Olex2 (Dolomanov et al., 2009)'
_computing_structure_refinement 'ShelXL (Sheldrick, 2015)'
_computing_structure_solution 'XT (Sheldrick, 2015)'
_diffrn_ambient_temperature 99.99
_diffrn_detector_area_resol_mean 8
_diffrn_measured_fraction_theta_full 0.993
_diffrn_measured_fraction_theta_max 0.993
_diffrn_measurement_device_type 'Bruker APEX-II CCD'
_diffrn_measurement_method '\f and \w scans'
_diffrn_radiation_monochromator graphite
_diffrn_radiation_type CuK\a
_diffrn_radiation_wavelength 1.54178
_diffrn_reflns_av_R_equivalents 0.0403
_diffrn_reflns_av_unetI/netI 0.0386
_diffrn_reflns_Laue_measured_fraction_full 0.993
_diffrn_reflns_Laue_measured_fraction_max 0.993
_diffrn_reflns_limit_h_max 30
_diffrn_reflns_limit_h_min -30
_diffrn_reflns_limit_k_max 5
_diffrn_reflns_limit_k_min -5
_diffrn_reflns_limit_l_max 33
_diffrn_reflns_limit_l_min -29
_diffrn_reflns_number 9538
_diffrn_reflns_point_group_measured_fraction_full 0.993
_diffrn_reflns_point_group_measured_fraction_max 0.993
_diffrn_reflns_theta_full 67.477
_diffrn_reflns_theta_max 67.477
_diffrn_reflns_theta_min 3.358
_diffrn_source 'sealed tube'
_diffrn_standards_number 0
_exptl_absorpt_coefficient_mu 5.460
_exptl_absorpt_correction_T_max 0.7533
_exptl_absorpt_correction_T_min 0.5662
_exptl_absorpt_correction_type multi-scan
_exptl_absorpt_process_details
;
SADABS-2014/5 (Bruker,2014/5) was used for absorption correction.
wR2(int) was 0.0788 before and 0.0543 after correction.
The Ratio of minimum to maximum transmission is 0.7516.
The \l/2 correction factor is Not present.
;
_exptl_crystal_colour colourless
_exptl_crystal_colour_primary colourless
_exptl_crystal_density_diffrn 1.562
_exptl_crystal_description rod
_exptl_crystal_F_000 1508
_exptl_crystal_size_max 0.14
_exptl_crystal_size_mid 0.03
_exptl_crystal_size_min 0.02
_refine_diff_density_max 0.301
_refine_diff_density_min -0.635
_refine_diff_density_rms 0.056
_refine_ls_extinction_method none
_refine_ls_goodness_of_fit_ref 1.061
_refine_ls_hydrogen_treatment mixed
_refine_ls_matrix_type full
_refine_ls_number_parameters 244
_refine_ls_number_reflns 2815
_refine_ls_number_restraints 3
_refine_ls_restrained_S_all 1.062
_refine_ls_R_factor_all 0.0435
_refine_ls_R_factor_gt 0.0379
_refine_ls_shift/su_max 0.001
_refine_ls_shift/su_mean 0.000
_refine_ls_structure_factor_coef Fsqd
_refine_ls_weighting_details 'w=1/[\s^2^(Fo^2^)+(0.0590P)^2^+1.9490P] where P=(Fo^2^+2Fc^2^)/3'
_refine_ls_weighting_scheme calc
_refine_ls_wR_factor_gt 0.1013
_refine_ls_wR_factor_ref 0.1057
_reflns_Friedel_coverage 0.000
_reflns_number_gt 2461
_reflns_number_total 2815
_reflns_threshold_expression 'I > 2\s(I)'
_cod_data_source_file c6qi00498a2.cif
_cod_data_source_block 6
_cod_database_code 4349622
_shelx_space_group_comment
;
The symmetry employed for this shelxl refinement is uniquely defined
by the following loop, which should always be used as a source of
symmetry information in preference to the above space-group names.
They are only intended as comments.
;
_shelx_estimated_absorpt_t_max 0.899
_shelx_estimated_absorpt_t_min 0.515
_olex2_refinement_description
;
1. Fixed Uiso
 At 1.2 times of:
  All C(H) groups, All C(H,H) groups
 At 1.5 times of:
  All C(H,H,H) groups, All O(H) groups
2. Restrained distances
 O1-H1
 0.87 with sigma of 0.01
 C19-H1
 1.906419 with sigma of 0.02
 Mn1-H1
 2.667561 with sigma of 0.02
3. Others
 Fixed Sof: Cl1(0.5) Cl2(0.5) O1(0.5) H1(0.5) C19(0.5) H19A(0.5) H19B(0.5)
 H19C(0.5)
4.a Secondary CH2 refined with riding coordinates:
 C6(H6A,H6B)
4.b Aromatic/amide H refined with riding coordinates:
 C1(H1A), C2(H2), C3(H3), C5(H5), C9(H9), C10(H10), C11(H11), C13(H13),
 C14(H14), C15(H15)
4.c Idealised Me refined as rotating group:
 C19(H19A,H19B,H19C)
;
_shelx_shelxl_version_number 2014/7
_olex2_submission_special_instructions 'No special instructions were received'

loop_
_space_group_symop_operation_xyz
'x, y, z'
'-x, y, -z+1/2'
'x+1/2, y+1/2, z'
'-x+1/2, y+1/2, -z+1/2'
'-x, -y, -z'
'x, -y, z-1/2'
'-x+1/2, -y+1/2, -z'
'x+1/2, -y+1/2, z-1/2'

loop_
_atom_site_label
_atom_site_type_symbol
_atom_site_fract_x
_atom_site_fract_y
_atom_site_fract_z
_atom_site_U_iso_or_equiv
_atom_site_adp_type
_atom_site_occupancy
_atom_site_site_symmetry_order
_atom_site_calc_flag
_atom_site_refinement_flags_posn
_atom_site_refinement_flags_adp
_atom_site_refinement_flags_occupancy
_atom_site_disorder_assembly
_atom_site_disorder_group
Mn1 Mn 0.5000 0.93196(10) 0.7500 0.03531(18) Uani 1 2 d DS T P . .
Cl1 Cl 0.39513(4) 1.10987(19) 0.72933(3) 0.0225(2) Uani 0.5 1 d . . . A 1
Cl2 Cl 0.46184(4) 1.41258(18) 0.74423(3) 0.0214(2) Uani 0.5 1 d . . . A 3
O1 O 0.42316(11) 0.7497(6) 0.74206(10) 0.0235(6) Uani 0.5 1 d D . . A 2
H1 H 0.4197(8) 0.562(2) 0.7402(17) 0.035 Uiso 0.5 1 d DR . . B 2
O2 O 0.31529(6) 0.9171(3) 0.53013(6) 0.0288(3) Uani 1 1 d . . . . .
O3 O 0.41608(6) 0.2933(3) 0.47089(5) 0.0320(4) Uani 1 1 d . . . . .
N1 N 0.48482(7) 0.9119(4) 0.66476(6) 0.0238(4) Uani 1 1 d . . . . .
N2 N 0.36426(7) 0.5997(3) 0.50001(6) 0.0231(4) Uani 1 1 d . . . . .
C1 C 0.51780(8) 1.0505(5) 0.64414(8) 0.0245(4) Uani 1 1 d . . . . .
H1A H 0.5456 1.1747 0.6650 0.029 Uiso 1 1 calc R . . . .
C2 C 0.51320(9) 1.0210(6) 0.59388(8) 0.0318(5) Uani 1 1 d . . . . .
H2 H 0.5375 1.1235 0.5805 0.038 Uiso 1 1 calc R . . . .
C3 C 0.47297(8) 0.8413(5) 0.56287(7) 0.0249(4) Uani 1 1 d . . . . .
H3 H 0.4701 0.8143 0.5283 0.030 Uiso 1 1 calc R . . . .
C4 C 0.43705(8) 0.7016(4) 0.58292(7) 0.0198(4) Uani 1 1 d . . . . .
C5 C 0.44519(10) 0.7438(5) 0.63411(8) 0.0292(5) Uani 1 1 d . . . . .
H5 H 0.4210 0.6469 0.6484 0.035 Uiso 1 1 calc R . . . .
C6 C 0.39182(9) 0.5012(4) 0.55247(7) 0.0237(4) Uani 1 1 d . . . . .
H6A H 0.4082 0.3095 0.5516 0.028 Uiso 1 1 calc R . . . .
H6B H 0.3636 0.4816 0.5696 0.028 Uiso 1 1 calc R . . . .
C7 C 0.32423(8) 0.8154(4) 0.49339(8) 0.0238(4) Uani 1 1 d . . . . .
C8 C 0.29450(8) 0.9082(4) 0.44054(8) 0.0259(4) Uani 1 1 d . . . . .
C9 C 0.25287(9) 1.1087(5) 0.43129(9) 0.0305(5) Uani 1 1 d . . . . .
H9 H 0.2433 1.1866 0.4588 0.037 Uiso 1 1 calc R . . . .
C10 C 0.22417(9) 1.2002(6) 0.38126(9) 0.0378(6) Uani 1 1 d . . . . .
H10 H 0.1952 1.3377 0.3751 0.045 Uiso 1 1 calc R . . . .
C11 C 0.23808(10) 1.0909(6) 0.34159(9) 0.0376(6) Uani 1 1 d . . . . .
H11 H 0.2185 1.1539 0.3080 0.045 Uiso 1 1 calc R . . . .
C12 C 0.28103(9) 0.8860(5) 0.34955(8) 0.0308(5) Uani 1 1 d . . . . .
C13 C 0.29771(10) 0.7708(5) 0.30988(8) 0.0357(5) Uani 1 1 d . . . . .
H13 H 0.2796 0.8332 0.2760 0.043 Uiso 1 1 calc R . . . .
C14 C 0.33926(10) 0.5720(5) 0.31933(8) 0.0349(5) Uani 1 1 d . . . . .
H14 H 0.3500 0.4989 0.2921 0.042 Uiso 1 1 calc R . . . .
C15 C 0.36645(10) 0.4745(5) 0.36939(8) 0.0305(5) Uani 1 1 d . . . . .
H15 H 0.3949 0.3338 0.3757 0.037 Uiso 1 1 calc R . . . .
C16 C 0.35166(9) 0.5832(4) 0.40897(8) 0.0257(4) Uani 1 1 d . . . . .
C17 C 0.38026(9) 0.4775(5) 0.46125(8) 0.0254(4) Uani 1 1 d . . . . .
C18 C 0.30942(8) 0.7914(4) 0.40015(8) 0.0252(4) Uani 1 1 d . . . . .
C19 C 0.36989(17) 0.8707(10) 0.71537(18) 0.0302(9) Uani 0.5 1 d D . . A 2
H19A H 0.3537 0.7718 0.6828 0.045 Uiso 0.5 1 calc GR . . A 2
H19B H 0.3742 1.0748 0.7092 0.045 Uiso 0.5 1 calc GR . . A 2
H19C H 0.3453 0.8487 0.7358 0.045 Uiso 0.5 1 calc GR . . A 2

loop_
_atom_site_aniso_label
_atom_site_aniso_U_11
_atom_site_aniso_U_22
_atom_site_aniso_U_33
_atom_site_aniso_U_23
_atom_site_aniso_U_13
_atom_site_aniso_U_12
Mn1 0.0775(4) 0.0151(3) 0.0175(2) 0.000 0.0214(2) 0.000
Cl1 0.0223(4) 0.0206(5) 0.0212(4) -0.0003(3) 0.0027(3) 0.0026(3)
Cl2 0.0261(4) 0.0158(4) 0.0198(4) 0.0013(3) 0.0041(3) -0.0002(3)
O1 0.0268(14) 0.0197(14) 0.0207(13) 0.0007(11) 0.0032(11) 0.0019(11)
O2 0.0302(8) 0.0288(8) 0.0261(7) -0.0033(6) 0.0074(6) -0.0004(6)
O3 0.0362(8) 0.0339(9) 0.0239(7) -0.0003(6) 0.0072(6) 0.0071(7)
N1 0.0346(9) 0.0212(9) 0.0152(7) -0.0014(6) 0.0077(7) -0.0012(7)
N2 0.0272(9) 0.0186(8) 0.0205(8) -0.0011(7) 0.0038(7) -0.0024(7)
C1 0.0215(9) 0.0305(11) 0.0190(9) -0.0014(8) 0.0034(8) -0.0009(8)
C2 0.0224(10) 0.0515(14) 0.0211(10) -0.0033(10) 0.0068(8) -0.0105(10)
C3 0.0242(10) 0.0358(11) 0.0132(8) -0.0002(8) 0.0041(7) 0.0010(9)
C4 0.0251(10) 0.0144(9) 0.0181(9) 0.0010(7) 0.0046(7) 0.0039(7)
C5 0.0451(13) 0.0241(10) 0.0232(10) -0.0051(8) 0.0177(9) -0.0109(9)
C6 0.0321(11) 0.0188(9) 0.0187(9) -0.0001(8) 0.0062(8) -0.0038(8)
C7 0.0231(10) 0.0208(10) 0.0255(10) -0.0032(8) 0.0052(8) -0.0070(8)
C8 0.0239(10) 0.0244(11) 0.0258(10) 0.0011(8) 0.0032(8) -0.0085(8)
C9 0.0255(11) 0.0314(12) 0.0320(11) 0.0020(9) 0.0059(9) -0.0042(9)
C10 0.0241(11) 0.0414(14) 0.0409(13) 0.0091(11) 0.0012(9) 0.0021(10)
C11 0.0307(12) 0.0453(14) 0.0290(11) 0.0096(10) -0.0007(9) -0.0034(10)
C12 0.0313(11) 0.0313(11) 0.0245(11) 0.0040(9) 0.0019(9) -0.0114(9)
C13 0.0413(13) 0.0376(13) 0.0225(10) 0.0056(9) 0.0029(9) -0.0114(10)
C14 0.0433(13) 0.0382(13) 0.0225(10) -0.0011(9) 0.0097(9) -0.0111(10)
C15 0.0369(12) 0.0284(11) 0.0245(10) -0.0026(9) 0.0077(9) -0.0081(9)
C16 0.0281(10) 0.0240(10) 0.0217(10) -0.0004(8) 0.0036(8) -0.0090(8)
C17 0.0281(11) 0.0233(10) 0.0231(10) -0.0035(8) 0.0061(8) -0.0061(8)
C18 0.0254(10) 0.0223(10) 0.0237(10) 0.0007(8) 0.0026(8) -0.0108(8)
C19 0.021(2) 0.026(2) 0.040(2) -0.0004(19) 0.0055(18) -0.0019(17)

loop_
_atom_type_symbol
_atom_type_description
_atom_type_scat_dispersion_real
_atom_type_scat_dispersion_imag
_atom_type_scat_source
C C 0.0181 0.0091 'International Tables Vol C Tables 4.2.6.8 and 6.1.1.4'
H H 0.0000 0.0000 'International Tables Vol C Tables 4.2.6.8 and 6.1.1.4'
Cl Cl 0.3639 0.7018 'International Tables Vol C Tables 4.2.6.8 and 6.1.1.4'
Mn Mn -0.5299 2.8052 'International Tables Vol C Tables 4.2.6.8 and 6.1.1.4'
N N 0.0311 0.0180 'International Tables Vol C Tables 4.2.6.8 and 6.1.1.4'
O O 0.0492 0.0322 'International Tables Vol C Tables 4.2.6.8 and 6.1.1.4'

loop_
_geom_angle_atom_site_label_1
_geom_angle_atom_site_label_2
_geom_angle_atom_site_label_3
_geom_angle
_geom_angle_site_symmetry_1
_geom_angle_site_symmetry_3
Cl1 Mn1 Cl1 143.74(4) 2_656 .
Cl2 Mn1 Cl2 136.50(4) . 1_545
Cl2 Mn1 Cl2 178.473(17) 2_656 1_545
Cl2 Mn1 Cl2 41.98(4) 1_545 2_646
Cl2 Mn1 Cl2 136.50(4) 2_656 2_646
Cl2 Mn1 Cl2 178.473(18) . 2_646
Cl2 Mn1 Cl2 45.03(4) 2_656 .
O1 Mn1 O1 131.59(16) . 2_656
O1 Mn1 N1 92.42(9) 2_656 2_656
O1 Mn1 N1 85.64(9) . 2_656
O1 Mn1 N1 85.64(9) 2_656 .
O1 Mn1 N1 92.43(9) . .
N1 Mn1 Cl1 88.52(5) 2_656 2_656
N1 Mn1 Cl1 88.52(5) . .
N1 Mn1 Cl1 92.94(5) . 2_656
N1 Mn1 Cl1 92.95(5) 2_656 .
N1 Mn1 Cl2 91.92(5) 2_656 .
N1 Mn1 Cl2 92.42(5) . .
N1 Mn1 Cl2 88.04(5) . 1_545
N1 Mn1 Cl2 87.57(5) 2_656 1_545
N1 Mn1 Cl2 88.04(5) 2_656 2_646
N1 Mn1 Cl2 91.92(5) . 2_656
N1 Mn1 Cl2 87.57(5) . 2_646
N1 Mn1 Cl2 92.42(5) 2_656 2_656
N1 Mn1 N1 175.30(9) . 2_656
Mn1 Cl2 Mn1 136.50(4) . 1_565
Mn1 O1 H1 119.1(15) . .
C19 O1 Mn1 126.2(3) . .
C19 O1 H1 107.6(15) . .
C1 N1 Mn1 121.08(13) . .
C1 N1 C5 117.25(17) . .
C5 N1 Mn1 121.48(13) . .
C7 N2 C6 116.28(17) . .
C17 N2 C6 118.48(17) . .
C17 N2 C7 125.23(17) . .
N1 C1 H1A 118.7 . .
N1 C1 C2 122.56(19) . .
C2 C1 H1A 118.7 . .
C1 C2 H2 120.2 . .
C1 C2 C3 119.7(2) . .
C3 C2 H2 120.2 . .
C2 C3 H3 120.5 . .
C4 C3 C2 118.97(18) . .
C4 C3 H3 120.5 . .
C3 C4 C5 117.09(18) . .
C3 C4 C6 123.23(17) . .
C5 C4 C6 119.64(18) . .
N1 C5 C4 124.43(19) . .
N1 C5 H5 117.8 . .
C4 C5 H5 117.8 . .
N2 C6 C4 112.97(16) . .
N2 C6 H6A 109.0 . .
N2 C6 H6B 109.0 . .
C4 C6 H6A 109.0 . .
C4 C6 H6B 109.0 . .
H6A C6 H6B 107.8 . .
O2 C7 N2 119.96(18) . .
O2 C7 C8 123.2(2) . .
N2 C7 C8 116.84(18) . .
C9 C8 C7 119.7(2) . .
C9 C8 C18 120.5(2) . .
C18 C8 C7 119.83(19) . .
C8 C9 H9 119.7 . .
C8 C9 C10 120.5(2) . .
C10 C9 H9 119.7 . .
C9 C10 H10 120.0 . .
C11 C10 C9 120.0(2) . .
C11 C10 H10 120.0 . .
C10 C11 H11 119.4 . .
C10 C11 C12 121.2(2) . .
C12 C11 H11 119.4 . .
C11 C12 C13 123.3(2) . .
C11 C12 C18 118.5(2) . .
C13 C12 C18 118.1(2) . .
C12 C13 H13 119.3 . .
C14 C13 C12 121.3(2) . .
C14 C13 H13 119.3 . .
C13 C14 H14 119.8 . .
C13 C14 C15 120.3(2) . .
C15 C14 H14 119.8 . .
C14 C15 H15 120.0 . .
C16 C15 C14 120.0(2) . .
C16 C15 H15 120.0 . .
C15 C16 C17 119.4(2) . .
C15 C16 C18 120.6(2) . .
C18 C16 C17 119.99(19) . .
O3 C17 N2 120.39(18) . .
O3 C17 C16 122.77(19) . .
N2 C17 C16 116.83(19) . .
C8 C18 C12 119.2(2) . .
C16 C18 C8 121.16(19) . .
C16 C18 C12 119.6(2) . .
O1 C19 H19A 109.5 . .
O1 C19 H19B 109.5 . .
O1 C19 H19C 109.5 . .
H19A C19 H19B 109.5 . .
H19A C19 H19C 109.5 . .
H19B C19 H19C 109.5 . .

loop_
_geom_bond_atom_site_label_1
_geom_bond_atom_site_label_2
_geom_bond_distance
_geom_bond_site_symmetry_2
Mn1 Cl1 2.6681(9) .
Mn1 Cl1 2.6680(9) 2_656
Mn1 Cl2 2.4281(10) 2_656
Mn1 Cl2 2.5961(10) 1_545
Mn1 Cl2 2.5961(10) 2_646
Mn1 Cl2 2.4281(10) .
Mn1 O1 2.075(3) 2_656
Mn1 O1 2.075(3) .
Mn1 N1 2.2806(16) .
Mn1 N1 2.2806(16) 2_656
Cl2 Mn1 2.5961(10) 1_565
O1 H1 0.879(10) .
O1 C19 1.429(5) .
O2 C7 1.216(3) .
O3 C17 1.216(3) .
N1 C1 1.331(3) .
N1 C5 1.339(3) .
N2 C6 1.472(2) .
N2 C7 1.400(3) .
N2 C17 1.396(3) .
C1 H1A 0.9500 .
C1 C2 1.374(3) .
C2 H2 0.9500 .
C2 C3 1.383(3) .
C3 H3 0.9500 .
C3 C4 1.382(3) .
C4 C5 1.387(3) .
C4 C6 1.508(3) .
C5 H5 0.9500 .
C6 H6A 0.9900 .
C6 H6B 0.9900 .
C7 C8 1.482(3) .
C8 C9 1.372(3) .
C8 C18 1.411(3) .
C9 H9 0.9500 .
C9 C10 1.410(3) .
C10 H10 0.9500 .
C10 C11 1.366(4) .
C11 H11 0.9500 .
C11 C12 1.413(4) .
C12 C13 1.415(3) .
C12 C18 1.426(3) .
C13 H13 0.9500 .
C13 C14 1.365(4) .
C14 H14 0.9500 .
C14 C15 1.413(3) .
C15 H15 0.9500 .
C15 C16 1.375(3) .
C16 C17 1.482(3) .
C16 C18 1.409(3) .
C19 H19A 0.9800 .
C19 H19B 0.9800 .
C19 H19C 0.9800 .

loop_
_geom_torsion_atom_site_label_1
_geom_torsion_atom_site_label_2
_geom_torsion_atom_site_label_3
_geom_torsion_atom_site_label_4
_geom_torsion
Mn1 N1 C1 C2 173.54(17)
Mn1 N1 C5 C4 -173.91(16)
O2 C7 C8 C9 -3.2(3)
O2 C7 C8 C18 176.43(19)
N1 C1 C2 C3 0.0(4)
N2 C7 C8 C9 176.82(18)
N2 C7 C8 C18 -3.6(3)
C1 N1 C5 C4 1.1(3)
C1 C2 C3 C4 2.0(3)
C2 C3 C4 C5 -2.3(3)
C2 C3 C4 C6 -179.9(2)
C3 C4 C5 N1 0.8(3)
C3 C4 C6 N2 -38.6(3)
C5 N1 C1 C2 -1.5(3)
C5 C4 C6 N2 143.8(2)
C6 N2 C7 O2 2.4(3)
C6 N2 C7 C8 -177.55(17)
C6 N2 C17 O3 0.2(3)
C6 N2 C17 C16 -179.80(17)
C6 C4 C5 N1 178.5(2)
C7 N2 C6 C4 -78.9(2)
C7 N2 C17 O3 179.02(19)
C7 N2 C17 C16 -1.0(3)
C7 C8 C9 C10 179.9(2)
C7 C8 C18 C12 -179.04(18)
C7 C8 C18 C16 1.1(3)
C8 C9 C10 C11 -0.6(4)
C9 C8 C18 C12 0.5(3)
C9 C8 C18 C16 -179.33(19)
C9 C10 C11 C12 0.0(4)
C10 C11 C12 C13 -178.7(2)
C10 C11 C12 C18 0.8(3)
C11 C12 C13 C14 -179.7(2)
C11 C12 C18 C8 -1.1(3)
C11 C12 C18 C16 178.79(19)
C12 C13 C14 C15 0.5(3)
C13 C12 C18 C8 178.45(19)
C13 C12 C18 C16 -1.7(3)
C13 C14 C15 C16 -1.0(3)
C14 C15 C16 C17 179.58(19)
C14 C15 C16 C18 0.1(3)
C15 C16 C17 O3 -1.2(3)
C15 C16 C17 N2 178.77(19)
C15 C16 C18 C8 -178.91(19)
C15 C16 C18 C12 1.2(3)
C17 N2 C6 C4 100.0(2)
C17 N2 C7 O2 -176.43(18)
C17 N2 C7 C8 3.6(3)
C17 C16 C18 C8 1.6(3)
C17 C16 C18 C12 -178.23(19)
C18 C8 C9 C10 0.3(3)
C18 C12 C13 C14 0.8(3)
C18 C16 C17 O3 178.2(2)
C18 C16 C17 N2 -1.8(3)
